data_7110635
loop_
_publ_author_name
'Bilton, Clair'
'Howard, Judith A. K.'
'Laxmi Madhavi, N. N.'
'Nangia, Ashwini'
'Desiraju, Gautam R.'
'Allen, Frank H.'
'Wilson, Chick C.'

_publ_section_title
;
 When is a polymorph not a polymorph? Helical trimeric
 O--H&#x00B7;&#x00B7;&#x00B7;O synthons in
 trans-1,4-diethynylcyclohexane-1,4-diol
;
_journal_issue 17
_journal_name_full 'Chemical Communications'
_journal_page_first 1675
_journal_paper_doi 10.1039/a905025f
_journal_year 1999
_chemical_formula_moiety 'C10 H14 O3'
_chemical_formula_sum 'C10 H14 O3'
_chemical_formula_weight 182.00
_space_group_IT_number 14
_symmetry_cell_setting monoclinic
_symmetry_space_group_name_Hall '-P 2ybc'
_symmetry_space_group_name_H-M 'P 1 21/c 1'
_atom_sites_solution_hydrogens difmap
_atom_sites_solution_primary direct
_atom_sites_solution_secondary difmap
_audit_creation_method SHELXL-97
_cell_angle_alpha 90.00
_cell_angle_beta 104.12(3)
_cell_angle_gamma 90.00
_cell_formula_units_Z 4
_cell_length_a 9.925(2)
_cell_length_b 6.1343(12)
_cell_length_c 16.725(3)
_cell_measurement_reflns_used 25
_cell_measurement_temperature 150
_cell_volume 987.5(4)
_computing_structure_refinement 'SHELXL-97 (Sheldrick, 1997)'
_computing_structure_solution 'SHELXS-97 (Sheldrick, 1990)'
_diffrn_ambient_temperature 150
_diffrn_measurement_device_type SXD
_diffrn_measurement_method 'Time of flight LAUE diffraction'
_diffrn_radiation_monochromator none
_diffrn_radiation_probe neutron
_diffrn_radiation_source 'ISIS spallation source'
_diffrn_radiation_type neutron
_diffrn_radiation_wavelength 0.5-5.0
_diffrn_reflns_av_R_equivalents 0.0538
_diffrn_reflns_av_sigmaI/netI 0.0732
_diffrn_reflns_limit_h_max 22
_diffrn_reflns_limit_h_min 0
_diffrn_reflns_limit_k_max 19
_diffrn_reflns_limit_k_min 0
_diffrn_reflns_limit_l_max 33
_diffrn_reflns_limit_l_min -34
_diffrn_reflns_number 9863
_diffrn_reflns_theta_max 23.54
_diffrn_reflns_theta_min 1.74
_exptl_absorpt_coefficient_mu 0.226
_exptl_absorpt_correction_T_max 0.86
_exptl_absorpt_correction_T_min 0.62
_exptl_absorpt_correction_type empirical
_exptl_absorpt_process_details
;
The linear absorption coefficient is wavelength dependent and it is
calculated as:
mu = 1.17 + 1.09 * lambda [cm^-1]
;
_exptl_crystal_colour colourless
_exptl_crystal_density_diffrn 1.224
_exptl_crystal_density_method 'not measured'
_exptl_crystal_description block
_exptl_crystal_F_000 126
_exptl_crystal_size_max 2
_exptl_crystal_size_mid 2
_exptl_crystal_size_min 1.5
_refine_diff_density_max 2.242
_refine_diff_density_min -1.708
_refine_diff_density_rms 0.341
_refine_ls_extinction_coef 0.23
_refine_ls_extinction_method 'Becker-Coppens Lorentzian model'
_refine_ls_goodness_of_fit_ref 3.792
_refine_ls_hydrogen_treatment refall
_refine_ls_matrix_type full
_refine_ls_number_parameters 244
_refine_ls_number_reflns 2661
_refine_ls_number_restraints 0
_refine_ls_restrained_S_all 3.792
_refine_ls_R_factor_all 0.0889
_refine_ls_R_factor_gt 0.0888
_refine_ls_shift/su_max 0.000
_refine_ls_shift/su_mean 0.000
_refine_ls_structure_factor_coef Fsqd
_refine_ls_weighting_details 'calc w=1/[\s^2^(Fo^2^)+(0.0000P)^2^+0.0000P] where P=(Fo^2^+2Fc^2^)/3'
_refine_ls_weighting_scheme sigma
_refine_ls_wR_factor_gt 0.1270
_refine_ls_wR_factor_ref 0.1270
_reflns_number_gt 2659
_reflns_number_total 2661
_reflns_threshold_expression 2sigma(I)
_cod_data_source_file 905025fsup1.cif
_cod_data_source_block 3
_cod_original_cell_volume 987.5(3)
_cod_original_sg_symbol_H-M P2(1)/c
_cod_database_code 7110635

loop_
_symmetry_equiv_pos_as_xyz
'x, y, z'
'-x, y+1/2, -z+1/2'
'-x, -y, -z'
'x, -y-1/2, z-1/2'

loop_
_atom_site_label
_atom_site_type_symbol
_atom_site_fract_x
_atom_site_fract_y
_atom_site_fract_z
_atom_site_U_iso_or_equiv
_atom_site_adp_type
_atom_site_occupancy
_atom_site_symmetry_multiplicity
_atom_site_calc_flag
O1 O 0.5801(3) 0.0888(4) 0.85373(17) 0.0159(5) Uani 1 1 d
HA H 0.6079(6) -0.0334(8) 0.8222(3) 0.0292(10) Uani 1 1 d
C1 C 0.3001(3) -0.2507(4) 0.83121(17) 0.0247(5) Uani 1 1 d
H1 H 0.2194(7) -0.3582(10) 0.7981(5) 0.0556(18) Uani 1 1 d
C2 C 0.3916(2) -0.1333(4) 0.86785(15) 0.0160(4) Uani 1 1 d
C3 C 0.5089(2) 0.0038(3) 0.91205(14) 0.0126(4) Uani 1 1 d
C4 C 0.6073(2) -0.1359(4) 0.97772(14) 0.0148(4) Uani 1 1 d
H4A H 0.6394(6) -0.2792(8) 0.9481(3) 0.0325(11) Uani 1 1 d
H4B H 0.6998(5) -0.0353(8) 1.0031(3) 0.0281(10) Uani 1 1 d
C5 C 0.5409(2) -0.2021(3) 1.04709(14) 0.0141(4) Uani 1 1 d
H5A H 0.6164(5) -0.2963(8) 1.0940(3) 0.0307(11) Uani 1 1 d
H5B H 0.4490(5) -0.3051(8) 1.0232(3) 0.0309(11) Uani 1 1 d
O2 O 0.7598(3) -0.5574(4) 0.87393(18) 0.0193(5) Uani 1 1 d
HB H 0.7106(5) -0.7004(8) 0.8710(3) 0.0298(11) Uani 1 1 d
C11 C 1.0574(3) -0.7927(5) 0.8400(2) 0.0386(7) Uani 1 1 d
H11 H 1.1209(10) -0.8862(18) 0.8088(6) 0.088(3) Uani 1 1 d
C12 C 0.9860(3) -0.6958(4) 0.87693(18) 0.0241(5) Uani 1 1 d
C13 C 0.8997(2) -0.5704(3) 0.92163(15) 0.0156(4) Uani 1 1 d
C14 C 0.9528(2) -0.3356(4) 0.93489(16) 0.0180(5) Uani 1 1 d
H14A H 0.9541(6) -0.2630(8) 0.8757(3) 0.0350(12) Uani 1 1 d
H14B H 0.8757(5) -0.2439(8) 0.9601(4) 0.0336(12) Uani 1 1 d
C15 C 0.9033(2) -0.6780(4) 1.00513(16) 0.0189(5) Uani 1 1 d
H15A H 0.8719(6) -0.8473(9) 0.9963(4) 0.0377(13) Uani 1 1 d
H15B H 0.8261(5) -0.5960(9) 1.0322(4) 0.0361(13) Uani 1 1 d
O3 O 0.3478(3) 0.2265(5) 0.2343(2) 0.0210(5) Uani 1 1 d
HC H 0.4305(6) 0.2810(10) 0.2742(4) 0.0389(13) Uani 1 1 d
HD H 0.3101(6) 0.3525(9) 0.2017(4) 0.0384(13) Uani 1 1 d

loop_
_atom_site_aniso_label
_atom_site_aniso_U_11
_atom_site_aniso_U_22
_atom_site_aniso_U_33
_atom_site_aniso_U_23
_atom_site_aniso_U_13
_atom_site_aniso_U_12
O1 0.0197(12) 0.0137(11) 0.0160(12) -0.0016(10) 0.0078(10) -0.0046(9)
HA 0.038(3) 0.025(2) 0.028(3) -0.005(2) 0.015(2) 0.0006(19)
C1 0.0246(12) 0.0230(12) 0.0240(12) -0.0057(10) 0.0013(9) -0.0094(9)
H1 0.052(4) 0.047(3) 0.059(5) -0.012(3) -0.002(3) -0.028(3)
C2 0.0167(10) 0.0140(9) 0.0173(11) -0.0027(8) 0.0044(8) -0.0020(8)
C3 0.0144(9) 0.0106(8) 0.0133(10) -0.0021(8) 0.0042(7) 0.0000(7)
C4 0.0141(9) 0.0172(10) 0.0140(10) -0.0010(8) 0.0052(8) 0.0020(8)
H4A 0.040(3) 0.028(2) 0.033(3) -0.010(2) 0.015(2) 0.010(2)
H4B 0.021(2) 0.026(2) 0.035(3) 0.000(2) 0.0038(19) -0.0056(17)
C5 0.0174(9) 0.0120(9) 0.0131(10) 0.0004(8) 0.0043(8) 0.0011(8)
H5A 0.038(3) 0.027(2) 0.025(2) 0.005(2) 0.004(2) 0.010(2)
H5B 0.031(2) 0.030(2) 0.032(3) -0.002(2) 0.007(2) -0.006(2)
O2 0.0134(11) 0.0185(12) 0.0230(14) -0.0003(11) -0.0012(10) -0.0018(9)
HB 0.028(2) 0.025(2) 0.035(3) -0.006(2) 0.003(2) -0.0094(18)
C11 0.0383(16) 0.0461(17) 0.0344(17) -0.0122(14) 0.0145(13) 0.0132(14)
H11 0.082(6) 0.124(7) 0.062(6) -0.022(5) 0.026(5) 0.056(6)
C12 0.0247(12) 0.0236(11) 0.0246(13) -0.0067(10) 0.0070(10) 0.0046(10)
C13 0.0148(10) 0.0141(9) 0.0173(11) 0.0006(8) 0.0027(8) -0.0017(8)
C14 0.0173(10) 0.0157(10) 0.0202(12) 0.0024(9) 0.0028(9) -0.0016(8)
H14A 0.042(3) 0.032(3) 0.028(3) 0.011(2) 0.003(2) -0.014(2)
H14B 0.028(2) 0.025(2) 0.048(3) -0.001(2) 0.009(2) 0.005(2)
C15 0.0134(10) 0.0198(11) 0.0237(12) 0.0009(9) 0.0052(9) -0.0042(8)
H15A 0.035(3) 0.032(2) 0.045(3) 0.008(2) 0.006(2) -0.009(2)
H15B 0.020(2) 0.045(3) 0.045(4) 0.003(3) 0.011(2) 0.001(2)
O3 0.0270(13) 0.0178(12) 0.0188(13) -0.0014(11) 0.0069(11) 0.0008(11)
HC 0.039(3) 0.048(3) 0.027(3) -0.008(2) 0.002(2) 0.006(3)
HD 0.042(3) 0.032(3) 0.041(3) 0.010(2) 0.009(3) 0.008(2)

loop_
_atom_type_symbol
_atom_type_description
_atom_type_scat_length_neutron
_atom_type_scat_source
C C 6.646 'International Tables Vol C Tables 4.4.4.1'
H H -3.739 'International Tables Vol C Tables 4.4.4.1'
O O 5.803 'International Tables Vol C Tables 4.4.4.1'

loop_
_geom_angle_atom_site_label_1
_geom_angle_atom_site_label_2
_geom_angle_atom_site_label_3
_geom_angle
_geom_angle_site_symmetry_1
_geom_angle_site_symmetry_3
_geom_angle_publ_flag
C3 O1 HA 109.4(4) . . yes
C2 C1 H1 178.9(5) . . yes
C1 C2 C3 177.3(2) . . yes
O1 C3 C2 109.0(2) . . yes
O1 C3 C5 106.25(18) . 3_657 yes
C2 C3 C5 111.95(17) . 3_657 yes
O1 C3 C4 110.79(19) . . yes
C2 C3 C4 108.97(17) . . yes
C5 C3 C4 109.90(18) 3_657 . yes
C5 C4 C3 112.01(17) . . yes
C5 C4 H4A 111.0(4) . . yes
C3 C4 H4A 109.2(3) . . yes
C5 C4 H4B 109.3(4) . . yes
C3 C4 H4B 106.7(3) . . yes
H4A C4 H4B 108.5(4) . . yes
C4 C5 C3 111.94(17) . 3_657 yes
C4 C5 H5A 109.6(3) . . yes
C3 C5 H5A 109.5(3) 3_657 . yes
C4 C5 H5B 110.5(3) . . yes
C3 C5 H5B 106.8(3) 3_657 . yes
H5A C5 H5B 108.4(4) . . yes
C13 O2 HB 112.0(4) . . yes
C12 C11 H11 177.1(8) . . yes
C11 C12 C13 178.3(3) . . yes
O2 C13 C12 110.5(2) . . yes
O2 C13 C14 106.4(2) . . yes
C12 C13 C14 109.9(2) . . yes
O2 C13 C15 109.7(2) . . yes
C12 C13 C15 110.32(19) . . yes
C14 C13 C15 109.96(19) . . yes
C13 C14 C15 112.25(19) . 3_747 yes
C13 C14 H14A 109.5(3) . . yes
C15 C14 H14A 110.9(3) 3_747 . yes
C13 C14 H14B 106.7(3) . . yes
C15 C14 H14B 109.9(4) 3_747 . yes
H14A C14 H14B 107.4(5) . . yes
C14 C15 C13 112.47(18) 3_747 . yes
C14 C15 H15A 109.4(4) 3_747 . yes
C13 C15 H15A 110.2(4) . . yes
C14 C15 H15B 109.6(4) 3_747 . yes
C13 C15 H15B 108.2(4) . . yes
H15A C15 H15B 106.7(5) . . yes
HC O3 HD 104.8(6) . . yes

loop_
_geom_bond_atom_site_label_1
_geom_bond_atom_site_label_2
_geom_bond_distance
_geom_bond_site_symmetry_2
_geom_bond_publ_flag
O1 C3 1.435(3) . yes
O1 HA 0.993(6) . yes
C1 C2 1.203(3) . yes
C1 H1 1.080(6) . yes
C2 C3 1.479(3) . yes
C3 C5 1.535(3) 3_657 yes
C3 C4 1.540(3) . yes
C4 C5 1.523(3) . yes
C4 H4A 1.094(5) . yes
C4 H4B 1.102(5) . yes
C5 C3 1.535(3) 3_657 yes
C5 H5A 1.107(5) . yes
C5 H5B 1.101(6) . yes
O2 C13 1.425(4) . yes
O2 HB 1.000(6) . yes
C11 C12 1.205(4) . yes
C11 H11 1.076(8) . yes
C12 C13 1.482(4) . yes
C13 C14 1.531(3) . yes
C13 C15 1.537(3) . yes
C14 C15 1.534(3) 3_747 yes
C14 H14A 1.089(6) . yes
C14 H14B 1.112(6) . yes
C15 C14 1.534(3) 3_747 yes
C15 H15A 1.084(6) . yes
C15 H15B 1.102(6) . yes
O3 HC 0.982(8) . yes
O3 HD 0.967(7) . yes
